data_4346797
loop_
_publ_author_name
'Yu, Yang'
'Ma, Jian-Ping'
'Zhao, Chao-Wei'
'Yang, Jing'
'Zhang, Xiao-Meng'
'Liu, Qi-Kui'
'Dong, Yu-Bin'

_publ_section_title
;
 Copper(I) Metal-Organic Framework: Visual Sensor for Detecting Small
 Polar Aliphatic Volatile Organic Compounds.
;
_journal_issue 24
_journal_name_full 'Inorganic chemistry'
_journal_page_first 11590
_journal_page_last 11592
_journal_paper_doi 10.1021/acs.inorgchem.5b02150
_journal_volume 54
_journal_year 2015
_chemical_formula_sum 'C49 H40 Cu2 I2 N8 O'
_chemical_formula_weight 1137.77
_space_group_IT_number 15
_space_group_name_Hall '-C 2yc'
_space_group_name_H-M_alt 'C 1 2/c 1'
_symmetry_cell_setting monoclinic
_symmetry_space_group_name_H-M 'C 1 2/c 1'
_atom_sites_solution_hydrogens geom
_atom_sites_solution_primary direct
_atom_sites_solution_secondary difmap
_audit_creation_method SHELXL-97
_cell_angle_alpha 90.00
_cell_angle_beta 112.610(5)
_cell_angle_gamma 90.00
_cell_formula_units_Z 4
_cell_length_a 26.783(7)
_cell_length_b 10.371(3)
_cell_length_c 18.591(5)
_cell_measurement_reflns_used 1512
_cell_measurement_temperature 173(2)
_cell_measurement_theta_max 20.412
_cell_measurement_theta_min 2.278
_cell_volume 4767(2)
_computing_cell_refinement 'Bruker SMART'
_computing_data_collection 'Bruker SMART'
_computing_data_reduction 'Bruker SAINT'
_computing_molecular_graphics 'Bruker SHELXTL'
_computing_publication_material 'Bruker SHELXTL'
_computing_structure_refinement 'SHELXL-97 (Sheldrick, 1997)'
_computing_structure_solution 'SHELXS-97 (Sheldrick, 1990)'
_diffrn_ambient_temperature 173(2)
_diffrn_measured_fraction_theta_full 0.999
_diffrn_measured_fraction_theta_max 0.999
_diffrn_measurement_device_type 'CCD area detector'
_diffrn_measurement_method 'phi and omega scans'
_diffrn_radiation_monochromator graphite
_diffrn_radiation_source 'fine-focus sealed tube'
_diffrn_radiation_type MoK\a
_diffrn_radiation_wavelength 0.71073
_diffrn_reflns_av_R_equivalents 0.0824
_diffrn_reflns_av_sigmaI/netI 0.1135
_diffrn_reflns_limit_h_max 32
_diffrn_reflns_limit_h_min -23
_diffrn_reflns_limit_k_max 12
_diffrn_reflns_limit_k_min -12
_diffrn_reflns_limit_l_max 11
_diffrn_reflns_limit_l_min -22
_diffrn_reflns_number 12144
_diffrn_reflns_theta_full 25.49
_diffrn_reflns_theta_max 25.49
_diffrn_reflns_theta_min 2.13
_exptl_absorpt_coefficient_mu 2.232
_exptl_absorpt_correction_T_max 0.9361
_exptl_absorpt_correction_T_min 0.7452
_exptl_absorpt_correction_type multi-scan
_exptl_absorpt_process_details sadabs
_exptl_crystal_colour yellow
_exptl_crystal_density_diffrn 1.585
_exptl_crystal_density_method 'not measured'
_exptl_crystal_description plan
_exptl_crystal_F_000 2248
_exptl_crystal_size_max 0.14
_exptl_crystal_size_mid 0.11
_exptl_crystal_size_min 0.03
_refine_diff_density_max 0.989
_refine_diff_density_min -0.910
_refine_diff_density_rms 0.137
_refine_ls_extinction_method none
_refine_ls_goodness_of_fit_ref 1.077
_refine_ls_hydrogen_treatment constr
_refine_ls_matrix_type full
_refine_ls_number_parameters 337
_refine_ls_number_reflns 4433
_refine_ls_number_restraints 94
_refine_ls_restrained_S_all 1.068
_refine_ls_R_factor_all 0.1421
_refine_ls_R_factor_gt 0.0797
_refine_ls_shift/su_max 0.000
_refine_ls_shift/su_mean 0.000
_refine_ls_structure_factor_coef Fsqd
_refine_ls_weighting_details 'calc w=1/[\s^2^(Fo^2^)+(0.0832P)^2^+5.3350P] where P=(Fo^2^+2Fc^2^)/3'
_refine_ls_weighting_scheme calc
_refine_ls_wR_factor_gt 0.1671
_refine_ls_wR_factor_ref 0.1951
_reflns_number_gt 2620
_reflns_number_total 4433
_reflns_threshold_expression >2sigma(I)
_cod_data_source_file ic5b02150_si_004.cif
_cod_data_source_block 4
_cod_depositor_comments
;
The following automatic conversions were performed:

data item '_symmetry_cell_setting' value 'Monoclinic' was changed to
'monoclinic' in accordance with the
/home/saulius/struct/COD-crude-data/automatic-downloads/DataCite-retrospective/ACS/depositions/lib/dictionaries/cif_core.dic
dictionary named 'cif_core.dic' version 2.4.2 last updated on
2011-04-26.

Automatic conversion script
Id: cif_fix_values 6909 2019-04-08 15:41:33Z antanas 
;
_cod_original_sg_symbol_H-M C2/c
_cod_database_code 4346797

loop_
_symmetry_equiv_pos_as_xyz
'x, y, z'
'-x, y, -z+1/2'
'x+1/2, y+1/2, z'
'-x+1/2, y+1/2, -z+1/2'
'-x, -y, -z'
'x, -y, z-1/2'
'-x+1/2, -y+1/2, -z'
'x+1/2, -y+1/2, z-1/2'

loop_
_atom_site_label
_atom_site_type_symbol
_atom_site_fract_x
_atom_site_fract_y
_atom_site_fract_z
_atom_site_U_iso_or_equiv
_atom_site_adp_type
_atom_site_occupancy
_atom_site_symmetry_multiplicity
_atom_site_calc_flag
_atom_site_refinement_flags
_atom_site_disorder_assembly
_atom_site_disorder_group
C1 C 0.3804(4) 0.1456(11) 0.4701(6) 0.051(3) Uani 1 1 d . A .
H1A H 0.3809 0.0716 0.4402 0.061 Uiso 1 1 calc R . .
C2 C 0.3322(4) 0.2139(11) 0.4509(6) 0.050(3) Uani 1 1 d . A .
H2 H 0.3008 0.1843 0.4091 0.060 Uiso 1 1 calc R . .
C3 C 0.3289(4) 0.3200(9) 0.4898(6) 0.035(2) Uani 1 1 d . . .
C4 C 0.4245(9) 0.300(2) 0.5554(16) 0.057(6) Uani 0.56(2) 1 d PU A 3
H4 H 0.4584 0.3361 0.5871 0.069 Uiso 0.56(2) 1 calc PR A 3
C5 C 0.3802(9) 0.373(3) 0.5423(17) 0.057(6) Uani 0.56(2) 1 d PU A 3
H5 H 0.3824 0.4547 0.5663 0.069 Uiso 0.56(2) 1 calc PR A 3
C6 C 0.2780(3) 0.3968(8) 0.4717(5) 0.027(2) Uani 1 1 d . A .
C7 C 0.2334(3) 0.3788(9) 0.4024(5) 0.030(2) Uani 1 1 d . . .
H7 H 0.2351 0.3159 0.3663 0.036 Uiso 1 1 calc R A .
C8 C 0.1865(4) 0.4509(9) 0.3851(6) 0.032(2) Uani 1 1 d . A .
C9 C 0.1849(4) 0.5439(8) 0.4371(6) 0.032(2) Uani 1 1 d . . .
H9 H 0.1533 0.5953 0.4250 0.039 Uiso 1 1 calc R A .
C10 C 0.2284(3) 0.5636(8) 0.5066(6) 0.030(2) Uani 1 1 d . A .
C11 C 0.2744(4) 0.4874(9) 0.5229(6) 0.037(2) Uani 1 1 d . . .
H11 H 0.3041 0.4988 0.5711 0.044 Uiso 1 1 calc R A .
C12 C 0.2278(4) 0.6599(9) 0.5637(6) 0.034(2) Uani 1 1 d . . .
C13 C 0.2504(4) 0.7834(9) 0.6647(6) 0.039(3) Uani 1 1 d . . .
C14 C 0.2773(5) 0.8466(9) 0.7340(6) 0.046(3) Uani 1 1 d . A .
H14 H 0.3138 0.8267 0.7654 0.055 Uiso 1 1 calc R . .
C15 C 0.2497(6) 0.9388(11) 0.7563(8) 0.064(4) Uani 1 1 d . . .
H15 H 0.2662 0.9795 0.8056 0.076 Uiso 1 1 calc R A .
C16 C 0.1964(6) 0.9743(10) 0.7060(9) 0.067(4) Uani 1 1 d . A .
H16 H 0.1789 1.0436 0.7204 0.081 Uiso 1 1 calc R . .
C17 C 0.1700(5) 0.9116(10) 0.6382(8) 0.061(3) Uani 1 1 d . . .
H17 H 0.1337 0.9326 0.6060 0.073 Uiso 1 1 calc R A .
C18 C 0.1977(5) 0.8162(10) 0.6177(7) 0.051(3) Uani 1 1 d . A .
C19 C 0.1397(4) 0.4342(9) 0.3097(6) 0.035(2) Uani 1 1 d . . .
C20 C 0.1001(8) 0.529(3) 0.2845(12) 0.060(5) Uani 0.61(2) 1 d PU . 1
H20 H 0.1019 0.6021 0.3163 0.072 Uiso 0.61(2) 1 calc PR . 1
C21 C 0.0569(9) 0.516(2) 0.2104(12) 0.060(5) Uani 0.61(2) 1 d PDU . 1
H21 H 0.0298 0.5814 0.1940 0.072 Uiso 0.61(2) 1 calc PR . 1
C22 C 0.0962(5) 0.3472(11) 0.1830(8) 0.070(4) Uani 1 1 d . . .
H22 H 0.0985 0.2870 0.1459 0.083 Uiso 1 1 calc R A .
C23 C 0.1394(5) 0.3536(12) 0.2541(8) 0.075(4) Uani 1 1 d . A .
H23 H 0.1697 0.2987 0.2634 0.090 Uiso 1 1 calc R . .
C24 C 0.0852(8) 0.149(2) 0.7782(12) 0.082(5) Uani 0.50 1 d PDU . .
H24A H 0.0992 0.1985 0.7445 0.098 Uiso 0.50 1 calc PR . .
H24B H 0.0511 0.1895 0.7750 0.098 Uiso 0.50 1 calc PR . .
C25 C 0.0731(10) 0.015(2) 0.7469(15) 0.089(5) Uani 0.50 1 d PDU . .
H25A H 0.0532 -0.0312 0.7742 0.107 Uiso 0.50 1 calc PR . .
H25B H 0.1074 -0.0313 0.7570 0.107 Uiso 0.50 1 calc PR . .
C26 C 0.0396(10) 0.016(3) 0.6605(15) 0.093(6) Uani 0.50 1 d PDU . .
H26A H 0.0014 0.0275 0.6517 0.140 Uiso 0.50 1 calc PR . .
H26B H 0.0443 -0.0662 0.6378 0.140 Uiso 0.50 1 calc PR . .
H26C H 0.0515 0.0868 0.6360 0.140 Uiso 0.50 1 calc PR . .
C4' C 0.4143(11) 0.241(3) 0.581(2) 0.057(6) Uani 0.44(2) 1 d PU A 4
H4' H 0.4372 0.2298 0.6346 0.069 Uiso 0.44(2) 1 calc PR A 4
C5' C 0.3694(12) 0.325(3) 0.562(2) 0.058(6) Uani 0.44(2) 1 d PU A 4
H5' H 0.3673 0.3848 0.5991 0.069 Uiso 0.44(2) 1 calc PR A 4
C20' C 0.0849(13) 0.458(4) 0.296(2) 0.060(5) Uani 0.39(2) 1 d PU . 2
H20' H 0.0764 0.4823 0.3395 0.072 Uiso 0.39(2) 1 calc PR . 2
C21' C 0.0446(14) 0.447(4) 0.2270(13) 0.060(5) Uani 0.39(2) 1 d PDU . 2
H21' H 0.0086 0.4626 0.2229 0.072 Uiso 0.39(2) 1 calc PR . 2
Cu Cu 0.49444(5) 0.07616(13) 0.55449(7) 0.0451(4) Uani 1 1 d . . .
I1 I 0.46112(3) -0.17143(7) 0.53975(5) 0.0520(3) Uani 1 1 d . . .
N1 N 0.4249(3) 0.1792(8) 0.5274(5) 0.043(2) Uani 1 1 d . . .
N2 N 0.2689(3) 0.6871(7) 0.6298(5) 0.038(2) Uani 1 1 d . A .
N3 N 0.1842(3) 0.7374(8) 0.5539(5) 0.046(2) Uani 1 1 d . A .
H3 H 0.1530 0.7366 0.5137 0.055 Uiso 1 1 calc R . .
N4 N 0.0531(3) 0.4167(9) 0.1632(5) 0.045(2) Uani 1 1 d D . .
O1 O 0.1216(5) 0.1563(14) 0.8529(10) 0.071(5) Uani 0.50 1 d PDU . .
H1 H 0.1544 0.1654 0.8583 0.085 Uiso 0.50 1 d PR . .

loop_
_atom_site_aniso_label
_atom_site_aniso_U_11
_atom_site_aniso_U_22
_atom_site_aniso_U_33
_atom_site_aniso_U_23
_atom_site_aniso_U_13
_atom_site_aniso_U_12
C1 0.034(6) 0.058(7) 0.047(7) -0.015(6) -0.001(5) 0.016(5)
C2 0.034(6) 0.064(8) 0.035(6) -0.020(6) -0.004(5) 0.010(5)
C3 0.029(5) 0.037(6) 0.035(6) 0.001(5) 0.007(4) 0.003(4)
C4 0.017(7) 0.060(13) 0.083(13) -0.040(10) 0.005(7) -0.016(7)
C5 0.017(8) 0.060(13) 0.084(13) -0.039(10) 0.006(7) -0.017(7)
C6 0.020(5) 0.028(5) 0.031(5) -0.005(4) 0.008(4) 0.001(4)
C7 0.028(5) 0.034(5) 0.025(5) -0.001(4) 0.006(4) 0.005(4)
C8 0.029(5) 0.033(5) 0.030(6) 0.009(5) 0.008(4) 0.003(4)
C9 0.033(5) 0.027(5) 0.036(6) 0.006(5) 0.012(5) 0.009(4)
C10 0.029(5) 0.025(5) 0.037(6) -0.001(4) 0.013(5) -0.006(4)
C11 0.029(5) 0.047(6) 0.027(6) 0.000(5) 0.003(4) 0.001(5)
C12 0.030(5) 0.025(5) 0.048(7) -0.004(5) 0.015(5) -0.005(4)
C13 0.052(7) 0.024(5) 0.046(7) -0.007(5) 0.026(6) -0.003(5)
C14 0.076(8) 0.026(6) 0.039(7) -0.005(5) 0.027(6) -0.006(5)
C15 0.103(11) 0.038(7) 0.061(9) -0.006(6) 0.044(9) -0.013(7)
C16 0.116(12) 0.020(6) 0.105(12) -0.019(7) 0.085(11) -0.011(7)
C17 0.064(8) 0.038(6) 0.086(10) -0.019(7) 0.036(7) -0.006(6)
C18 0.060(7) 0.033(6) 0.068(8) -0.009(6) 0.034(7) -0.007(6)
C19 0.030(5) 0.035(6) 0.034(6) -0.004(5) 0.004(5) 0.004(4)
C20 0.034(9) 0.098(14) 0.037(8) 0.005(10) 0.001(6) 0.027(9)
C21 0.033(8) 0.099(14) 0.037(8) 0.007(10) 0.001(6) 0.027(9)
C22 0.069(9) 0.046(7) 0.064(9) -0.022(6) -0.008(7) 0.015(6)
C23 0.047(7) 0.062(8) 0.079(10) -0.013(7) -0.017(7) 0.030(6)
C24 0.038(7) 0.079(8) 0.135(13) 0.063(9) 0.042(7) 0.019(7)
C25 0.047(7) 0.085(8) 0.139(13) 0.059(10) 0.041(8) 0.021(7)
C26 0.053(8) 0.088(9) 0.141(14) 0.056(10) 0.039(9) 0.019(8)
C4' 0.017(8) 0.061(14) 0.083(13) -0.039(11) 0.006(7) -0.016(7)
C5' 0.017(8) 0.061(14) 0.083(13) -0.039(11) 0.006(7) -0.015(7)
C20' 0.033(9) 0.099(14) 0.037(8) 0.007(10) 0.002(6) 0.026(9)
C21' 0.033(9) 0.099(14) 0.037(8) 0.007(10) 0.002(6) 0.026(9)
Cu 0.0247(6) 0.0658(9) 0.0376(8) -0.0027(7) 0.0040(6) 0.0093(6)
I1 0.0397(4) 0.0617(5) 0.0507(5) 0.0139(4) 0.0130(3) 0.0047(4)
N1 0.024(4) 0.055(5) 0.045(5) -0.008(5) 0.009(4) 0.005(4)
N2 0.048(5) 0.031(5) 0.035(5) 0.004(4) 0.016(4) -0.008(4)
N3 0.038(5) 0.035(5) 0.059(6) -0.014(5) 0.012(5) -0.004(4)
N4 0.032(5) 0.065(6) 0.035(5) -0.003(5) 0.011(4) 0.003(4)
O1 0.026(6) 0.070(8) 0.128(13) 0.070(9) 0.041(7) 0.020(6)

loop_
_atom_type_symbol
_atom_type_description
_atom_type_scat_dispersion_real
_atom_type_scat_dispersion_imag
_atom_type_scat_source
C C 0.0033 0.0016 'International Tables Vol C Tables 4.2.6.8 and 6.1.1.4'
H H 0.0000 0.0000 'International Tables Vol C Tables 4.2.6.8 and 6.1.1.4'
N N 0.0061 0.0033 'International Tables Vol C Tables 4.2.6.8 and 6.1.1.4'
O O 0.0106 0.0060 'International Tables Vol C Tables 4.2.6.8 and 6.1.1.4'
Cu Cu 0.3201 1.2651 'International Tables Vol C Tables 4.2.6.8 and 6.1.1.4'
I I -0.4742 1.8119 'International Tables Vol C Tables 4.2.6.8 and 6.1.1.4'

loop_
_geom_angle_atom_site_label_1
_geom_angle_atom_site_label_2
_geom_angle_atom_site_label_3
_geom_angle
_geom_angle_site_symmetry_1
_geom_angle_site_symmetry_3
N1 C1 C2 122.6(10) . .
N1 C1 H1A 118.7 . .
C2 C1 H1A 118.7 . .
C3 C2 C1 121.7(10) . .
C3 C2 H2 119.1 . .
C1 C2 H2 119.1 . .
C2 C3 C5' 111.6(18) . .
C2 C3 C5 115.7(14) . .
C5' C3 C5 30.2(16) . .
C2 C3 C6 123.9(9) . .
C5' C3 C6 120.8(17) . .
C5 C3 C6 119.5(13) . .
C5 C4 N1 125.9(16) . .
C5 C4 H4 117.1 . .
N1 C4 H4 117.1 . .
C4 C5 C3 116.6(19) . .
C4 C5 H5 121.7 . .
C3 C5 H5 121.7 . .
C11 C6 C7 118.1(8) . .
C11 C6 C3 120.7(8) . .
C7 C6 C3 121.3(8) . .
C8 C7 C6 121.4(9) . .
C8 C7 H7 119.3 . .
C6 C7 H7 119.3 . .
C9 C8 C7 118.9(9) . .
C9 C8 C19 120.0(8) . .
C7 C8 C19 121.1(9) . .
C8 C9 C10 121.1(8) . .
C8 C9 H9 119.4 . .
C10 C9 H9 119.4 . .
C9 C10 C11 118.4(9) . .
C9 C10 C12 122.7(8) . .
C11 C10 C12 118.9(8) . .
C6 C11 C10 122.0(9) . .
C6 C11 H11 119.0 . .
C10 C11 H11 119.0 . .
N2 C12 N3 111.1(8) . .
N2 C12 C10 125.6(9) . .
N3 C12 C10 123.3(9) . .
C14 C13 N2 129.1(10) . .
C14 C13 C18 120.8(10) . .
N2 C13 C18 110.1(9) . .
C15 C14 C13 117.9(12) . .
C15 C14 H14 121.0 . .
C13 C14 H14 121.0 . .
C14 C15 C16 120.4(12) . .
C14 C15 H15 119.8 . .
C16 C15 H15 119.8 . .
C17 C16 C15 121.4(11) . .
C17 C16 H16 119.3 . .
C15 C16 H16 119.3 . .
C16 C17 C18 117.4(12) . .
C16 C17 H17 121.3 . .
C18 C17 H17 121.3 . .
N3 C18 C17 132.7(12) . .
N3 C18 C13 105.4(9) . .
C17 C18 C13 121.9(11) . .
C23 C19 C20 114.1(13) . .
C23 C19 C20' 106.1(17) . .
C20 C19 C20' 38.1(14) . .
C23 C19 C8 123.8(9) . .
C20 C19 C8 119.5(12) . .
C20' C19 C8 126.0(17) . .
C19 C20 C21 119(2) . .
C19 C20 H20 120.3 . .
C21 C20 H20 120.3 . .
N4 C21 C20 122.4(17) . .
N4 C21 H21 118.8 . .
C20 C21 H21 118.8 . .
N4 C22 C23 125.0(12) . .
N4 C22 H22 117.5 . .
C23 C22 H22 117.5 . .
C19 C23 C22 121.8(11) . .
C19 C23 H23 119.1 . .
C22 C23 H23 119.1 . .
O1 C24 C25 114.7(19) . .
O1 C24 H24A 108.6 . .
C25 C24 H24A 108.6 . .
O1 C24 H24B 108.6 . .
C25 C24 H24B 108.6 . .
H24A C24 H24B 107.6 . .
C24 C25 C26 111(2) . .
C24 C25 H25A 109.4 . .
C26 C25 H25A 109.4 . .
C24 C25 H25B 109.4 . .
C26 C25 H25B 109.4 . .
H25A C25 H25B 108.0 . .
C25 C26 H26A 109.5 . .
C25 C26 H26B 109.5 . .
H26A C26 H26B 109.5 . .
C25 C26 H26C 109.5 . .
H26A C26 H26C 109.5 . .
H26B C26 H26C 109.5 . .
N1 C4' C5' 121(3) . .
N1 C4' H4' 119.5 . .
C5' C4' H4' 119.5 . .
C3 C5' C4' 121(3) . .
C3 C5' H5' 119.7 . .
C4' C5' H5' 119.7 . .
C21' C20' C19 124(3) . .
C21' C20' H20' 118.1 . .
C19 C20' H20' 118.1 . .
N4 C21' C20' 122(3) . .
N4 C21' H21' 119.0 . .
C20' C21' H21' 119.0 . .
N4 Cu N1 120.8(4) 8_556 .
N4 Cu I1 105.8(3) 8_556 5_656
N1 Cu I1 103.9(3) . 5_656
N4 Cu Cu 120.5(3) 8_556 5_656
N1 Cu Cu 118.7(3) . 5_656
I1 Cu Cu 60.78(6) 5_656 5_656
N4 Cu I1 103.6(3) 8_556 .
N1 Cu I1 103.8(2) . .
I1 Cu I1 120.09(5) 5_656 .
Cu Cu I1 59.31(6) 5_656 .
Cu I1 Cu 59.91(5) 5_656 .
C1 N1 C4' 111.0(14) . .
C1 N1 C4 114.8(12) . .
C4' N1 C4 38.5(15) . .
C1 N1 Cu 121.6(7) . .
C4' N1 Cu 121.0(16) . .
C4 N1 Cu 122.1(10) . .
C12 N2 C13 105.6(8) . .
C18 N3 C12 107.9(9) . .
C18 N3 H3 126.1 . .
C12 N3 H3 126.1 . .
C22 N4 C21' 108.7(17) . .
C22 N4 C21 114.3(12) . .
C21' N4 C21 39.1(16) . .
C22 N4 Cu 124.8(8) . 8_455
C21' N4 Cu 123.2(15) . 8_455
C21 N4 Cu 117.5(11) . 8_455
C24 O1 H1 115.4 . .

loop_
_geom_bond_atom_site_label_1
_geom_bond_atom_site_label_2
_geom_bond_distance
_geom_bond_site_symmetry_2
C1 N1 1.304(12) .
C1 C2 1.395(14) .
C1 H1A 0.9500 .
C2 C3 1.337(13) .
C2 H2 0.9500 .
C3 C5' 1.36(4) .
C3 C5 1.45(2) .
C3 C6 1.501(12) .
C4 C5 1.35(3) .
C4 N1 1.36(2) .
C4 H4 0.9500 .
C5 H5 0.9500 .
C6 C11 1.368(13) .
C6 C7 1.392(12) .
C7 C8 1.390(12) .
C7 H7 0.9500 .
C8 C9 1.378(13) .
C8 C19 1.488(12) .
C9 C10 1.382(13) .
C9 H9 0.9500 .
C10 C11 1.396(12) .
C10 C12 1.462(13) .
C11 H11 0.9500 .
C12 N2 1.328(12) .
C12 N3 1.372(12) .
C13 C14 1.376(14) .
C13 N2 1.383(12) .
C13 C18 1.388(15) .
C14 C15 1.366(16) .
C14 H14 0.9500 .
C15 C16 1.422(18) .
C15 H15 0.9500 .
C16 C17 1.351(17) .
C16 H16 0.9500 .
C17 C18 1.376(15) .
C17 H17 0.9500 .
C18 N3 1.370(13) .
C19 C23 1.327(16) .
C19 C20 1.39(2) .
C19 C20' 1.41(3) .
C20 C21 1.42(2) .
C20 H20 0.9500 .
C21 N4 1.336(16) .
C21 H21 0.9500 .
C22 N4 1.289(13) .
C22 C23 1.384(16) .
C22 H22 0.9500 .
C23 H23 0.9500 .
C24 O1 1.359(10) .
C24 C25 1.486(18) .
C24 H24A 0.9900 .
C24 H24B 0.9900 .
C25 C26 1.509(18) .
C25 H25A 0.9900 .
C25 H25B 0.9900 .
C26 H26A 0.9800 .
C26 H26B 0.9800 .
C26 H26C 0.9800 .
C4' N1 1.31(3) .
C4' C5' 1.41(4) .
C4' H4' 0.9500 .
C5' H5' 0.9500 .
C20' C21' 1.33(4) .
C20' H20' 0.9500 .
C21' N4 1.330(17) .
C21' H21' 0.9500 .
Cu N4 2.028(8) 8_556
Cu N1 2.035(8) .
Cu I1 2.6582(17) 5_656
Cu Cu 2.674(3) 5_656
Cu I1 2.6976(18) .
I1 Cu 2.6582(17) 5_656
N3 H3 0.8800 .
N4 Cu 2.028(8) 8_455
O1 H1 0.8501 .

loop_
_geom_hbond_atom_site_label_D
_geom_hbond_atom_site_label_H
_geom_hbond_atom_site_label_A
_geom_hbond_distance_DH
_geom_hbond_distance_HA
_geom_hbond_distance_DA
_geom_hbond_angle_DHA
_geom_hbond_site_symmetry_A
O1 H1 N2 0.85 1.99 2.842(15) 179.7 4_546
N3 H3 I1 0.88 2.91 3.665(8) 145.2 7_556

loop_
_geom_torsion_atom_site_label_1
_geom_torsion_atom_site_label_2
_geom_torsion_atom_site_label_3
_geom_torsion_atom_site_label_4
_geom_torsion
_geom_torsion_site_symmetry_1
_geom_torsion_site_symmetry_4
N1 C1 C2 C3 1(2) . .
C1 C2 C3 C5' -21(2) . .
C1 C2 C3 C5 11(2) . .
C1 C2 C3 C6 -179.9(11) . .
N1 C4 C5 C3 -4(4) . .
C2 C3 C5 C4 -10(3) . .
C5' C3 C5 C4 79(5) . .
C6 C3 C5 C4 -179.2(18) . .
C2 C3 C6 C11 166.3(11) . .
C5' C3 C6 C11 10(2) . .
C5 C3 C6 C11 -25(2) . .
C2 C3 C6 C7 -14.0(16) . .
C5' C3 C6 C7 -171(2) . .
C5 C3 C6 C7 154.4(17) . .
C11 C6 C7 C8 0.5(14) . .
C3 C6 C7 C8 -179.2(9) . .
C6 C7 C8 C9 1.4(14) . .
C6 C7 C8 C19 177.8(9) . .
C7 C8 C9 C10 -1.8(14) . .
C19 C8 C9 C10 -178.3(9) . .
C8 C9 C10 C11 0.4(14) . .
C8 C9 C10 C12 -179.1(9) . .
C7 C6 C11 C10 -2.0(14) . .
C3 C6 C11 C10 177.7(9) . .
C9 C10 C11 C6 1.6(14) . .
C12 C10 C11 C6 -178.9(9) . .
C9 C10 C12 N2 -177.1(9) . .
C11 C10 C12 N2 3.4(15) . .
C9 C10 C12 N3 0.9(15) . .
C11 C10 C12 N3 -178.5(9) . .
N2 C13 C14 C15 -179.6(10) . .
C18 C13 C14 C15 2.4(16) . .
C13 C14 C15 C16 -4.7(16) . .
C14 C15 C16 C17 5.3(18) . .
C15 C16 C17 C18 -3.2(18) . .
C16 C17 C18 N3 -178.2(11) . .
C16 C17 C18 C13 0.8(18) . .
C14 C13 C18 N3 178.8(9) . .
N2 C13 C18 N3 0.5(12) . .
C14 C13 C18 C17 -0.5(17) . .
N2 C13 C18 C17 -178.8(10) . .
C9 C8 C19 C23 175.1(11) . .
C7 C8 C19 C23 -1.4(16) . .
C9 C8 C19 C20 14.2(19) . .
C7 C8 C19 C20 -162.2(15) . .
C9 C8 C19 C20' -31(3) . .
C7 C8 C19 C20' 153(2) . .
C23 C19 C20 C21 14(3) . .
C20' C19 C20 C21 -72(3) . .
C8 C19 C20 C21 176.6(16) . .
C19 C20 C21 N4 -1(3) . .
C20 C19 C23 C22 -14(2) . .
C20' C19 C23 C22 26(2) . .
C8 C19 C23 C22 -175.9(12) . .
N4 C22 C23 C19 0(2) . .
O1 C24 C25 C26 -171(2) . .
C2 C3 C5' C4' 13(3) . .
C5 C3 C5' C4' -91(5) . .
C6 C3 C5' C4' 173(2) . .
N1 C4' C5' C3 16(4) . .
C23 C19 C20' C21' -26(4) . .
C20 C19 C20' C21' 83(4) . .
C8 C19 C20' C21' 177(3) . .
C19 C20' C21' N4 -2(6) . .
N4 Cu I1 Cu -117.6(3) 8_556 5_656
N1 Cu I1 Cu 115.4(3) . 5_656
I1 Cu I1 Cu 0.0 5_656 5_656
C2 C1 N1 C4' 27(2) . .
C2 C1 N1 C4 -14(2) . .
C2 C1 N1 Cu 179.4(9) . .
C5' C4' N1 C1 -35(3) . .
C5' C4' N1 C4 69(4) . .
C5' C4' N1 Cu 172.6(18) . .
C5 C4 N1 C1 16(3) . .
C5 C4 N1 C4' -77(4) . .
C5 C4 N1 Cu -178(2) . .
N4 Cu N1 C1 -156.3(9) 8_556 .
I1 Cu N1 C1 85.5(9) 5_656 .
Cu Cu N1 C1 21.4(10) 5_656 .
I1 Cu N1 C1 -40.9(9) . .
N4 Cu N1 C4' -7(2) 8_556 .
I1 Cu N1 C4' -125.4(19) 5_656 .
Cu Cu N1 C4' 170.6(19) 5_656 .
I1 Cu N1 C4' 108.2(19) . .
N4 Cu N1 C4 38.4(18) 8_556 .
I1 Cu N1 C4 -79.8(17) 5_656 .
Cu Cu N1 C4 -143.9(16) 5_656 .
I1 Cu N1 C4 153.8(17) . .
N3 C12 N2 C13 1.5(11) . .
C10 C12 N2 C13 179.8(9) . .
C14 C13 N2 C12 -179.4(10) . .
C18 C13 N2 C12 -1.3(11) . .
C17 C18 N3 C12 179.6(13) . .
C13 C18 N3 C12 0.4(11) . .
N2 C12 N3 C18 -1.3(11) . .
C10 C12 N3 C18 -179.6(9) . .
C23 C22 N4 C21' -28(3) . .
C23 C22 N4 C21 13(2) . .
C23 C22 N4 Cu 171.6(11) . 8_455
C20' C21' N4 C22 28(4) . .
C20' C21' N4 C21 -77(4) . .
C20' C21' N4 Cu -171(3) . 8_455
C20 C21 N4 C22 -13(3) . .
C20 C21 N4 C21' 78(3) . .
C20 C21 N4 Cu -172.6(16) . 8_455
